data_4349031
loop_
_publ_author_name
'Kee, J. W.'
'Ng, Y. Y.'
'Kulkarni, S. A.'
'Muduli, S. K.'
'Xu, K.'
'Ganguly, R.'
'Lu, Y.'
'Hirao, H.'
'Soo, H. S.'

_publ_section_title
;
 Development of bis(arylimino)acenaphthene (BIAN) copper complexes as
 visible light harvesters for potential photovoltaic applications
;
_journal_issue 5
_journal_name_full 'Inorganic Chemistry Frontiers'
_journal_page_first 651
_journal_paper_doi 10.1039/C5QI00221D
_journal_volume 3
_journal_year 2016
_chemical_formula_sum 'C58 H40 Cl4 Cu F6 I4 N4 O8 P'
_chemical_formula_weight 1778.85
_chemical_name_common '[ArICOOMe-BIAN]2Cu(PF6)'
_chemical_properties_physical 'Air-sensitive, Moisture-sensitive, Oxygen-sensitive, Light-sensitive, Photo-sensitive'
_space_group_crystal_system triclinic
_space_group_IT_number 2
_space_group_name_Hall '-P 1'
_space_group_name_H-M_alt 'P -1'
_atom_sites_solution_hydrogens geom
_audit_update_record
;
2015-10-15 deposited with the CCDC.
2016-02-05 downloaded from the CCDC.
;
_cell_angle_alpha 94.692(7)
_cell_angle_beta 97.346(7)
_cell_angle_gamma 113.076(5)
_cell_formula_units_Z 2
_cell_length_a 11.844(4)
_cell_length_b 13.707(5)
_cell_length_c 20.634(8)
_cell_measurement_reflns_used 8822
_cell_measurement_temperature 103.(2)
_cell_measurement_theta_max 21.1358
_cell_measurement_theta_min 3.1508
_cell_volume 3024.4(19)
_computing_cell_refinement 'SAINT V8.34A (Bruker AXS Inc., 2013)'
_computing_data_collection 'APEX2 (Bruker AXS Inc., 2014)'
_computing_data_reduction 'SAINT V8.34A (Bruker AXS Inc., 2013)'
_computing_molecular_graphics 'XP (Bruker AXS Inc., 2014)'
_computing_publication_material 'APEX2 (Bruker AXS Inc., 2014)'
_computing_structure_refinement 'SHELXL-2014/6 (Sheldrick, 2014)'
_diffrn_ambient_temperature 103.(2)
_diffrn_detector_area_resol_mean 8.3333
_diffrn_measured_fraction_theta_full 0.993
_diffrn_measured_fraction_theta_max 0.993
_diffrn_measurement_device_type 'CCD area detector'
_diffrn_measurement_method 'phi and omega scans'
_diffrn_radiation_monochromator graphite
_diffrn_radiation_type MoK\a
_diffrn_radiation_wavelength 0.71073
_diffrn_reflns_av_R_equivalents 0.0898
_diffrn_reflns_av_unetI/netI 0.1229
_diffrn_reflns_limit_h_max 16
_diffrn_reflns_limit_h_min -16
_diffrn_reflns_limit_k_max 18
_diffrn_reflns_limit_k_min -18
_diffrn_reflns_limit_l_max 28
_diffrn_reflns_limit_l_min 0
_diffrn_reflns_number 16485
_diffrn_reflns_theta_full 29.34
_diffrn_reflns_theta_max 29.34
_diffrn_reflns_theta_min 1.01
_diffrn_source 'fine-focus sealed tube'
_exptl_absorpt_coefficient_mu 2.682
_exptl_absorpt_correction_T_max 0.81
_exptl_absorpt_correction_T_min 0.58
_exptl_absorpt_correction_type multi-scan
_exptl_absorpt_process_details 'twinabs (Bruker AXS Inc.)'
_exptl_crystal_colour red
_exptl_crystal_density_diffrn 1.953
_exptl_crystal_density_method 'not measured'
_exptl_crystal_description block
_exptl_crystal_F_000 1716
_exptl_crystal_recrystallization_method 'Re-crystallisation from solvent: tetrahydrofuran and toluene'
_exptl_crystal_size_max 0.180
_exptl_crystal_size_mid 0.120
_exptl_crystal_size_min 0.080
_refine_diff_density_max 2.540
_refine_diff_density_min -1.644
_refine_ls_extinction_method none
_refine_ls_goodness_of_fit_ref 1.076
_refine_ls_hydrogen_treatment constr
_refine_ls_matrix_type full
_refine_ls_number_parameters 808
_refine_ls_number_reflns 16485
_refine_ls_number_restraints 82
_refine_ls_restrained_S_all 1.075
_refine_ls_R_factor_all 0.1677
_refine_ls_R_factor_gt 0.0865
_refine_ls_shift/su_max 0.001
_refine_ls_shift/su_mean 0.000
_refine_ls_structure_factor_coef Fsqd
_refine_ls_weighting_details 'w=1/[\s^2^(Fo^2^)+(0.0624P)^2^+24.7871P] where P=(Fo^2^+2Fc^2^)/3'
_refine_ls_weighting_scheme calc
_refine_ls_wR_factor_gt 0.1658
_refine_ls_wR_factor_ref 0.2071
_reflns_number_gt 9570
_reflns_number_total 16485
_reflns_threshold_expression 'I > 2\s(I)'
_cod_data_source_file c5qi00221d2.cif
_cod_data_source_block I
_cod_database_code 4349031

loop_
_space_group_symop_operation_xyz
'x, y, z'
'-x, -y, -z'

loop_
_atom_site_type_symbol
_atom_site_label
_atom_site_fract_x
_atom_site_fract_y
_atom_site_fract_z
_atom_site_U_iso_or_equiv
_atom_site_adp_type
_atom_site_calc_flag
_atom_site_refinement_flags_adp
_atom_site_refinement_flags_occupancy
_atom_site_refinement_flags_posn
_atom_site_occupancy
_atom_site_disorder_assembly
_atom_site_disorder_group
Cu Cu1 0.56248(15) 0.75037(11) 0.26529(7) 0.0463(4) Uani d . . . 1.0 . .
C C1 0.7082(10) 0.8703(8) 0.3857(5) 0.031(3) Uani d . . . 1.0 . .
C C2 0.7764(11) 0.9496(9) 0.4441(5) 0.034(3) Uani d . . . 1.0 . .
C C3 0.8102(12) 1.0590(8) 0.4602(6) 0.038(3) Uani d . . . 1.0 . .
H H3 0.7904 1.0996 0.429 0.045 Uiso calc U . R 1.0 . .
C C4 0.8748(14) 1.1073(10) 0.5245(6) 0.052(4) Uani d . . . 1.0 . .
H H4 0.8958 1.1814 0.5368 0.062 Uiso calc U . R 1.0 . .
C C5 0.9089(13) 1.0514(10) 0.5701(6) 0.048(3) Uani d . . . 1.0 . .
H H5 0.954 1.0879 0.6126 0.057 Uiso calc U . R 1.0 . .
C C6 0.8781(12) 0.9422(9) 0.5548(6) 0.041(3) Uani d . . . 1.0 . .
C C7 0.9005(12) 0.8720(10) 0.5975(6) 0.044(3) Uani d . . . 1.0 . .
H H7 0.9451 0.9001 0.6412 0.053 Uiso calc U . R 1.0 . .
C C8 0.8583(11) 0.7652(9) 0.5760(5) 0.036(3) Uani d . . . 1.0 . .
H H8 0.8752 0.7209 0.6055 0.043 Uiso calc U . R 1.0 . .
C C9 0.7920(11) 0.7181(9) 0.5133(6) 0.034(3) Uani d . . . 1.0 . .
H H9 0.7637 0.6431 0.5005 0.041 Uiso calc U . R 1.0 . .
C C10 0.7675(10) 0.7806(8) 0.4698(5) 0.030(2) Uani d . . . 1.0 . .
C C11 0.6985(10) 0.7615(8) 0.4018(5) 0.032(2) Uani d . . . 1.0 . .
C C12 0.8113(11) 0.8931(8) 0.4922(5) 0.035(3) Uani d . . . 1.0 . .
C C13 0.6633(10) 0.9756(7) 0.3112(5) 0.028(2) Uani d . . . 1.0 . .
C C14 0.5588(10) 0.9985(8) 0.3002(5) 0.028(2) Uani d . . . 1.0 . .
C C15 0.5678(9) 1.0932(8) 0.2789(4) 0.023(2) Uani d . . . 1.0 . .
H H15 0.4962 1.1088 0.2711 0.028 Uiso calc U . R 1.0 . .
C C16 0.6836(9) 1.1666(7) 0.2690(5) 0.024(2) Uani d . . . 1.0 . .
C C17 0.6918(10) 1.2694(8) 0.2450(5) 0.028(2) Uani d . . . 1.0 . .
C C18 0.8203(12) 1.4308(9) 0.2148(8) 0.053(4) Uani d . . . 1.0 . .
H H18A 0.7919 1.4173 0.1669 0.08 Uiso calc U . R 1.0 . .
H H18B 0.9084 1.4804 0.225 0.08 Uiso calc U . R 1.0 . .
H H18C 0.7709 1.4624 0.2363 0.08 Uiso calc U . R 1.0 . .
C C19 0.7869(10) 1.1437(8) 0.2786(5) 0.028(2) Uani d . . . 1.0 . .
H H19 0.8649 1.1931 0.2709 0.034 Uiso calc U . R 1.0 . .
C C20 0.7759(10) 1.0478(8) 0.2996(5) 0.031(3) Uani d . . . 1.0 . .
H H20 0.8469 1.0313 0.3062 0.037 Uiso calc U . R 1.0 . .
C C21 0.6255(11) 0.5789(8) 0.3775(5) 0.034(3) Uani d . . . 1.0 . .
C C22 0.5158(11) 0.5090(8) 0.3962(5) 0.036(3) Uani d . . . 1.0 . .
C C23 0.5076(12) 0.4076(8) 0.4116(5) 0.036(3) Uani d . . . 1.0 . .
H H23 0.4343 0.3599 0.425 0.043 Uiso calc U . R 1.0 . .
C C24 0.6037(11) 0.3783(9) 0.4074(5) 0.034(3) Uani d . . . 1.0 . .
C C25 0.6020(12) 0.2750(9) 0.4287(5) 0.037(3) Uani d . . . 1.0 . .
C C26 0.4896(15) 0.1170(9) 0.4677(7) 0.053(4) Uani d . . . 1.0 . .
H H26A 0.5228 0.0795 0.438 0.079 Uiso calc U . R 1.0 . .
H H26B 0.4036 0.07 0.4702 0.079 Uiso calc U . R 1.0 . .
H H26C 0.5408 0.1362 0.5118 0.079 Uiso calc U . R 1.0 . .
C C27 0.7121(12) 0.4470(9) 0.3871(6) 0.039(3) Uani d . . . 1.0 . .
H H27 0.7796 0.4267 0.3843 0.047 Uiso calc U . R 1.0 . .
C C28 0.7191(11) 0.5467(9) 0.3711(5) 0.034(3) Uani d . . . 1.0 . .
H H28 0.7906 0.5926 0.3554 0.04 Uiso calc U . R 1.0 . .
C C29 0.4622(10) 0.6492(7) 0.1338(5) 0.024(2) Uani d . . . 1.0 . .
C C30 0.4018(10) 0.5746(8) 0.0729(5) 0.028(2) Uani d . . . 1.0 . .
C C31 0.3183(10) 0.4682(8) 0.0578(5) 0.032(2) Uani d . . . 1.0 . .
H H31 0.2866 0.4286 0.092 0.038 Uiso calc U . R 1.0 . .
C C32 0.2808(10) 0.4192(8) -0.0086(5) 0.031(2) Uani d . . . 1.0 . .
H H32 0.2224 0.3466 -0.019 0.038 Uiso calc U . R 1.0 . .
C C33 0.3268(11) 0.4739(8) -0.0582(5) 0.031(2) Uani d . . . 1.0 . .
H H33 0.3009 0.4387 -0.1025 0.037 Uiso calc U . R 1.0 . .
C C34 0.4127(10) 0.5826(8) -0.0445(5) 0.029(2) Uani d . . . 1.0 . .
C C35 0.4661(11) 0.6487(9) -0.0924(6) 0.035(3) Uani d . . . 1.0 . .
H H35 0.4443 0.6206 -0.138 0.043 Uiso calc U . R 1.0 . .
C C36 0.5483(12) 0.7523(9) -0.0717(5) 0.035(3) Uani d . . . 1.0 . .
H H36 0.5844 0.7948 -0.1038 0.041 Uiso calc U . R 1.0 . .
C C37 0.5820(11) 0.7987(8) -0.0058(6) 0.033(3) Uani d . . . 1.0 . .
H H37 0.639 0.8715 0.0065 0.04 Uiso calc U . R 1.0 . .
C C38 0.5312(10) 0.7370(8) 0.0416(5) 0.027(2) Uani d . . . 1.0 . .
C C39 0.5410(9) 0.7570(8) 0.1131(5) 0.027(2) Uani d . . . 1.0 . .
C C40 0.4473(10) 0.6303(7) 0.0205(5) 0.025(2) Uani d . . . 1.0 . .
C C41 0.3903(9) 0.5376(7) 0.2107(4) 0.020(2) Uani d . . . 1.0 . .
C C42 0.2611(9) 0.5020(7) 0.2115(5) 0.021(2) Uani d . . . 1.0 . .
C C43 0.1951(10) 0.3993(7) 0.2252(5) 0.026(2) Uani d . . . 1.0 . .
H H43 0.1088 0.3758 0.227 0.031 Uiso calc U . R 1.0 . .
C C44 0.2547(9) 0.3302(7) 0.2364(5) 0.024(2) Uani d . . . 1.0 . .
C C45 0.1813(10) 0.2197(8) 0.2451(5) 0.029(2) Uani d . . . 1.0 . .
C C46 0.1761(14) 0.0466(9) 0.2430(8) 0.060(4) Uani d . . . 1.0 . .
H H46A 0.1712 0.039 0.2895 0.09 Uiso calc U . R 1.0 . .
H H46B 0.2204 0.0054 0.2263 0.09 Uiso calc U . R 1.0 . .
H H46C 0.0917 0.0196 0.2172 0.09 Uiso calc U . R 1.0 . .
C C47 0.3838(9) 0.3690(7) 0.2375(4) 0.023(2) Uani d . . . 1.0 . .
H H47 0.4255 0.3235 0.2462 0.027 Uiso calc U . R 1.0 . .
C C48 0.4513(10) 0.4728(7) 0.2262(5) 0.024(2) Uani d . . . 1.0 . .
H H48 0.5391 0.499 0.229 0.028 Uiso calc U . R 1.0 . .
C C49 0.6681(9) 0.9396(7) 0.1359(5) 0.023(2) Uani d . . . 1.0 . .
C C50 0.6076(10) 1.0027(8) 0.1127(5) 0.023(2) Uani d . . . 1.0 . .
C C51 0.6766(10) 1.1028(7) 0.0952(5) 0.028(2) Uani d . . . 1.0 . .
H H51 0.636 1.146 0.0795 0.033 Uiso calc U . R 1.0 . .
C C52 0.8053(10) 1.1383(8) 0.1011(5) 0.028(2) Uani d . . . 1.0 . .
C C53 0.8835(10) 1.2429(7) 0.0821(5) 0.028(2) Uani d . . . 1.0 . .
C C54 0.8877(11) 1.3943(9) 0.0352(6) 0.038(3) Uani d . . . 1.0 . .
H H54A 0.9439 1.446 0.073 0.057 Uiso calc U . R 1.0 . .
H H54B 0.8314 1.4233 0.0138 0.057 Uiso calc U . R 1.0 . .
H H54C 0.9367 1.3807 0.0035 0.057 Uiso calc U . R 1.0 . .
C C55 0.8642(11) 1.0746(8) 0.1248(5) 0.032(3) Uani d . . . 1.0 . .
H H55 0.9518 1.0981 0.1278 0.039 Uiso calc U . R 1.0 . .
C C56 0.7945(10) 0.9762(8) 0.1441(5) 0.028(2) Uani d . . . 1.0 . .
H H56 0.8352 0.935 0.1628 0.034 Uiso calc U . R 1.0 . .
C C57 0.0255(15) 0.8825(12) 0.0558(9) 0.068(4) Uani d . . . 1.0 . .
H H57A -0.0428 0.8764 0.0805 0.081 Uiso calc U . R 1.0 . .
H H57B -0.0118 0.8559 0.0087 0.081 Uiso calc U . R 1.0 . .
Cl Cl1 0.1306(4) 1.0201(4) 0.0641(3) 0.0785(13) Uani d . . . 1.0 . .
Cl Cl2 0.0975(4) 0.8039(4) 0.0846(2) 0.0761(12) Uani d . . . 1.0 . .
C C58 0.045(4) 0.5662(18) 0.4718(11) 0.086(4) Uani d U P D 0.541(6) A -1
H H58A -0.0322 0.573 0.4801 0.103 Uiso calc U P R 0.541(6) A -1
H H58B 0.1144 0.6126 0.5074 0.103 Uiso calc U P R 0.541(6) A -1
Cl Cl3 0.0260(9) 0.4285(8) 0.4684(5) 0.090(3) Uani d U P D 0.541(6) A -1
Cl Cl4 0.0788(9) 0.6032(7) 0.3924(5) 0.080(2) Uani d U P D 0.541(6) A -1
C C58A 0.033(3) 0.5819(15) 0.349(2) 0.088(4) Uani d U P D 0.459(6) A -2
H H58C -0.0385 0.5939 0.3624 0.105 Uiso calc U P R 0.459(6) A -2
H H58D 0.0344 0.5894 0.3022 0.105 Uiso calc U P R 0.459(6) A -2
Cl Cl3A 0.0241(9) 0.4493(8) 0.3649(5) 0.079(3) Uani d U P D 0.459(6) A -2
Cl Cl4A 0.1805(11) 0.6765(9) 0.4012(6) 0.091(3) Uani d U P D 0.459(6) A -2
F F1 0.8550(11) 0.7719(8) 0.1626(5) 0.082(3) Uani d . . . 1.0 . .
F F2 1.0330(10) 0.8264(7) 0.2362(6) 0.102(4) Uani d . . . 1.0 . .
F F3 0.9307(8) 0.7215(7) 0.3046(5) 0.080(3) Uani d . . . 1.0 . .
F F4 0.9211(7) 0.6539(6) 0.1995(5) 0.062(2) Uani d . . . 1.0 . .
F F5 0.7525(7) 0.6681(8) 0.2323(4) 0.067(2) Uani d . . . 1.0 . .
F F6 0.8715(12) 0.8434(8) 0.2668(5) 0.092(3) Uani d . . . 1.0 . .
I I1 0.38627(8) 0.88698(6) 0.31298(4) 0.0451(2) Uani d . . . 1.0 . .
I I2 0.36919(8) 0.55437(6) 0.40085(4) 0.0404(2) Uani d . . . 1.0 . .
I I3 0.17062(7) 0.60269(6) 0.19226(4) 0.0390(2) Uani d . . . 1.0 . .
I I4 0.41403(7) 0.95013(6) 0.10253(4) 0.03245(18) Uani d . . . 1.0 . .
N N1 0.6515(9) 0.8739(8) 0.3301(5) 0.040(2) Uani d . . . 1.0 . .
N N2 0.6333(10) 0.6790(7) 0.3604(5) 0.038(2) Uani d . . . 1.0 . .
N N3 0.4602(9) 0.6409(6) 0.1953(4) 0.029(2) Uani d . . . 1.0 . .
N N4 0.5986(8) 0.8394(6) 0.1565(4) 0.0277(19) Uani d . . . 1.0 . .
O O1 0.8154(7) 1.2947(6) 0.0579(4) 0.038(2) Uani d . . . 1.0 . .
O O2 0.9957(8) 1.2751(6) 0.0871(4) 0.046(2) Uani d . . . 1.0 . .
O O3 0.0762(7) 0.1884(6) 0.2564(4) 0.0345(18) Uani d . . . 1.0 . .
O O4 0.2425(8) 0.1586(6) 0.2371(5) 0.048(2) Uani d . . . 1.0 . .
O O5 0.6025(7) 1.2918(6) 0.2338(4) 0.0379(19) Uani d . . . 1.0 . .
O O6 0.8052(7) 1.3316(6) 0.2385(5) 0.042(2) Uani d . . . 1.0 . .
O O7 0.4921(8) 0.2133(6) 0.4425(4) 0.0377(19) Uani d . . . 1.0 . .
O O8 0.6924(9) 0.2552(7) 0.4340(5) 0.051(2) Uani d . . . 1.0 . .
P P1 0.8907(3) 0.7463(2) 0.23472(17) 0.0426(8) Uani d . . . 1.0 . .

loop_
_atom_site_aniso_label
_atom_site_aniso_U_11
_atom_site_aniso_U_22
_atom_site_aniso_U_33
_atom_site_aniso_U_12
_atom_site_aniso_U_13
_atom_site_aniso_U_23
Cu1 0.0592(10) 0.0193(6) 0.0348(8) -0.0057(6) -0.0108(7) 0.0058(6)
C1 0.029(6) 0.019(5) 0.027(6) -0.007(4) -0.002(4) 0.002(4)
C2 0.042(7) 0.025(5) 0.027(6) 0.004(5) 0.006(5) 0.008(4)
C3 0.052(8) 0.019(5) 0.037(6) 0.006(5) 0.013(6) 0.014(5)
C4 0.075(10) 0.024(6) 0.037(7) 0.004(6) -0.001(7) 0.001(5)
C5 0.052(8) 0.037(6) 0.033(7) -0.005(6) 0.011(6) 0.006(5)
C6 0.043(7) 0.029(6) 0.033(6) -0.005(5) 0.008(5) 0.013(5)
C7 0.050(8) 0.037(6) 0.024(6) -0.002(6) 0.000(5) 0.005(5)
C8 0.036(6) 0.035(6) 0.032(6) 0.008(5) -0.003(5) 0.018(5)
C9 0.041(7) 0.023(5) 0.039(6) 0.008(5) 0.017(5) 0.012(5)
C10 0.031(6) 0.021(5) 0.030(6) -0.002(4) 0.010(4) 0.013(4)
C11 0.033(6) 0.020(5) 0.036(6) 0.000(4) 0.009(5) 0.014(4)
C12 0.037(6) 0.024(5) 0.032(6) -0.003(5) 0.005(5) 0.018(4)
C13 0.040(6) 0.010(4) 0.025(5) 0.003(4) 0.000(4) 0.007(4)
C14 0.030(6) 0.019(5) 0.022(5) -0.002(4) 0.003(4) 0.000(4)
C15 0.021(5) 0.034(5) 0.018(5) 0.012(4) 0.009(4) 0.014(4)
C16 0.020(5) 0.017(4) 0.033(6) 0.006(4) 0.001(4) 0.006(4)
C17 0.025(6) 0.030(5) 0.030(6) 0.011(4) 0.009(4) 0.006(4)
C18 0.033(7) 0.028(6) 0.109(12) 0.013(5) 0.030(7) 0.042(7)
C19 0.029(6) 0.020(5) 0.027(5) 0.001(4) 0.007(4) 0.006(4)
C20 0.026(6) 0.025(5) 0.030(5) 0.000(4) -0.006(4) 0.018(4)
C21 0.040(7) 0.026(5) 0.017(5) -0.007(5) 0.002(4) 0.007(4)
C22 0.054(7) 0.025(5) 0.015(5) 0.003(5) -0.002(5) 0.007(4)
C23 0.046(7) 0.027(5) 0.018(5) -0.003(5) 0.000(5) 0.008(4)
C24 0.040(7) 0.029(5) 0.030(6) 0.010(5) 0.003(5) 0.006(5)
C25 0.041(7) 0.031(6) 0.026(6) 0.001(5) 0.005(5) 0.005(5)
C26 0.085(11) 0.018(5) 0.064(9) 0.022(6) 0.029(8) 0.023(6)
C27 0.047(7) 0.024(5) 0.041(7) 0.009(5) 0.014(6) 0.008(5)
C28 0.035(6) 0.034(6) 0.022(5) 0.003(5) 0.008(5) 0.003(4)
C29 0.029(6) 0.012(4) 0.036(6) 0.011(4) 0.008(4) 0.004(4)
C30 0.040(6) 0.023(5) 0.026(5) 0.015(5) 0.015(5) 0.012(4)
C31 0.034(6) 0.026(5) 0.030(6) 0.007(5) 0.003(5) 0.010(4)
C32 0.028(6) 0.021(5) 0.037(6) 0.004(4) 0.000(5) 0.001(4)
C33 0.040(6) 0.028(5) 0.027(5) 0.019(5) 0.001(5) 0.005(4)
C34 0.038(6) 0.019(5) 0.038(6) 0.017(4) 0.013(5) 0.013(4)
C35 0.050(7) 0.033(6) 0.032(6) 0.028(6) 0.000(5) 0.005(5)
C36 0.059(8) 0.037(6) 0.027(6) 0.033(6) 0.021(5) 0.016(5)
C37 0.042(7) 0.019(5) 0.046(7) 0.016(5) 0.021(5) 0.016(5)
C38 0.034(6) 0.021(5) 0.030(6) 0.012(4) 0.009(4) 0.009(4)
C39 0.021(5) 0.023(5) 0.030(5) 0.004(4) -0.006(4) 0.009(4)
C40 0.035(6) 0.018(4) 0.031(5) 0.017(4) 0.008(5) 0.006(4)
C41 0.024(5) 0.015(4) 0.013(4) -0.001(4) 0.003(4) 0.003(3)
C42 0.024(5) 0.019(4) 0.020(5) 0.010(4) 0.000(4) 0.004(4)
C43 0.025(5) 0.021(5) 0.026(5) 0.002(4) 0.004(4) 0.012(4)
C44 0.026(5) 0.011(4) 0.027(5) 0.000(4) -0.001(4) 0.002(4)
C45 0.025(6) 0.020(5) 0.035(6) 0.000(4) 0.006(5) 0.013(4)
C46 0.066(10) 0.014(5) 0.104(12) 0.010(6) 0.033(9) 0.027(7)
C47 0.028(5) 0.022(5) 0.018(5) 0.009(4) 0.004(4) 0.009(4)
C48 0.026(5) 0.017(4) 0.026(5) 0.005(4) 0.007(4) 0.006(4)
C49 0.026(5) 0.015(4) 0.022(5) 0.000(4) 0.006(4) 0.008(4)
C50 0.035(6) 0.025(5) 0.014(5) 0.015(4) 0.005(4) 0.004(4)
C51 0.042(6) 0.016(4) 0.026(5) 0.010(4) 0.008(5) 0.006(4)
C52 0.038(6) 0.026(5) 0.019(5) 0.010(5) 0.011(4) 0.013(4)
C53 0.035(6) 0.015(4) 0.027(5) 0.002(4) 0.007(5) 0.007(4)
C54 0.034(6) 0.029(6) 0.051(8) 0.006(5) 0.018(6) 0.021(5)
C55 0.031(6) 0.025(5) 0.034(6) 0.003(4) 0.006(5) 0.011(4)
C56 0.035(6) 0.025(5) 0.027(5) 0.014(4) 0.001(4) 0.012(4)
C57 0.061(10) 0.057(10) 0.085(12) 0.019(8) 0.028(9) 0.013(9)
Cl1 0.066(3) 0.068(3) 0.105(4) 0.027(2) 0.019(2) 0.027(2)
Cl2 0.071(3) 0.073(3) 0.081(3) 0.021(2) 0.019(2) 0.021(2)
C58 0.084(5) 0.086(5) 0.090(6) 0.035(4) 0.014(4) 0.017(4)
Cl3 0.081(5) 0.090(5) 0.101(5) 0.034(4) 0.014(4) 0.029(4)
Cl4 0.077(4) 0.078(4) 0.089(4) 0.035(3) 0.010(3) 0.022(3)
C58A 0.084(5) 0.086(5) 0.092(5) 0.034(4) 0.013(4) 0.012(4)
Cl3A 0.067(4) 0.084(5) 0.091(5) 0.038(4) 0.012(4) 0.007(4)
Cl4A 0.081(5) 0.084(5) 0.111(5) 0.040(4) 0.014(4) 0.004(4)
F1 0.136(9) 0.078(6) 0.075(6) 0.074(7) 0.045(6) 0.045(5)
F2 0.092(8) 0.050(5) 0.129(10) -0.016(5) 0.042(7) 0.024(6)
F3 0.063(6) 0.055(5) 0.092(7) -0.006(4) -0.016(5) 0.048(5)
F4 0.049(5) 0.035(4) 0.114(7) 0.024(4) 0.028(5) 0.022(4)
F5 0.039(5) 0.090(7) 0.054(5) 0.009(4) 0.004(4) -0.001(5)
F6 0.170(11) 0.062(6) 0.072(7) 0.072(7) 0.032(7) 0.008(5)
I1 0.0382(5) 0.0309(4) 0.0531(5) -0.0029(3) 0.0119(4) 0.0170(4)
I2 0.0546(5) 0.0301(4) 0.0338(4) 0.0133(4) 0.0074(4) 0.0116(3)
I3 0.0297(4) 0.0238(3) 0.0623(5) 0.0104(3) 0.0003(4) 0.0142(3)
I4 0.0300(4) 0.0272(3) 0.0370(4) 0.0070(3) 0.0058(3) 0.0116(3)
N1 0.038(6) 0.029(5) 0.048(6) 0.005(4) 0.006(5) 0.018(4)
N2 0.046(6) 0.020(4) 0.032(5) 0.001(4) -0.002(4) 0.004(4)
N3 0.054(6) 0.012(4) 0.018(4) 0.010(4) 0.007(4) 0.010(3)
N4 0.036(5) 0.015(4) 0.027(4) 0.005(4) 0.000(4) 0.010(3)
O1 0.042(5) 0.022(4) 0.056(5) 0.013(3) 0.024(4) 0.028(4)
O2 0.037(5) 0.032(4) 0.053(5) -0.003(4) 0.003(4) 0.022(4)
O3 0.031(4) 0.027(4) 0.045(5) 0.008(3) 0.008(4) 0.017(3)
O4 0.047(5) 0.011(3) 0.092(7) 0.011(3) 0.022(5) 0.021(4)
O5 0.033(5) 0.035(4) 0.051(5) 0.013(4) 0.015(4) 0.025(4)
O6 0.021(4) 0.028(4) 0.083(7) 0.008(3) 0.020(4) 0.030(4)
O7 0.053(5) 0.017(3) 0.047(5) 0.013(4) 0.020(4) 0.013(3)
O8 0.054(6) 0.038(5) 0.060(6) 0.016(4) 0.012(5) 0.013(4)
P1 0.050(2) 0.0222(13) 0.051(2) 0.0096(14) 0.0060(16) 0.0153(13)

loop_
_atom_type_symbol
_atom_type_description
_atom_type_scat_dispersion_real
_atom_type_scat_dispersion_imag
_atom_type_scat_source
C C 0.0033 0.0016 'International Tables Vol C Tables 4.2.6.8 and 6.1.1.4'
H H 0.0000 0.0000 'International Tables Vol C Tables 4.2.6.8 and 6.1.1.4'
N N 0.0061 0.0033 'International Tables Vol C Tables 4.2.6.8 and 6.1.1.4'
O O 0.0106 0.0060 'International Tables Vol C Tables 4.2.6.8 and 6.1.1.4'
F F 0.0171 0.0103 'International Tables Vol C Tables 4.2.6.8 and 6.1.1.4'
P P 0.1023 0.0942 'International Tables Vol C Tables 4.2.6.8 and 6.1.1.4'
Cu Cu 0.3201 1.2651 'International Tables Vol C Tables 4.2.6.8 and 6.1.1.4'
I I -0.4742 1.8119 'International Tables Vol C Tables 4.2.6.8 and 6.1.1.4'
Cl Cl 0.1484 0.1585 'International Tables Vol C Tables 4.2.6.8 and 6.1.1.4'

loop_
_geom_angle_atom_site_label_1
_geom_angle_atom_site_label_2
_geom_angle_atom_site_label_3
_geom_angle
N3 Cu1 N1 170.7(4)
N3 Cu1 N2 112.4(3)
N1 Cu1 N2 76.1(4)
N1 C1 C2 133.8(11)
N1 C1 C11 117.8(9)
C2 C1 C11 108.1(9)
C3 C2 C12 118.9(10)
C3 C2 C1 135.0(11)
C12 C2 C1 106.1(9)
C2 C3 C4 117.6(10)
C5 C4 C3 122.7(11)
C4 C5 C6 120.8(12)
C12 C6 C5 117.0(11)
C12 C6 C7 115.2(10)
C5 C6 C7 127.7(11)
C8 C7 C6 120.6(11)
C7 C8 C9 123.1(10)
C10 C9 C8 119.4(10)
C9 C10 C12 117.8(10)
C9 C10 C11 135.7(10)
C12 C10 C11 106.5(9)
N2 C11 C10 134.6(10)
N2 C11 C1 119.2(10)
C10 C11 C1 106.1(9)
C6 C12 C2 123.0(10)
C6 C12 C10 123.9(10)
C2 C12 C10 113.1(10)
C20 C13 C14 119.6(9)
C20 C13 N1 120.5(10)
C14 C13 N1 119.8(9)
C15 C14 C13 120.3(9)
C15 C14 I1 119.6(8)
C13 C14 I1 120.0(7)
C14 C15 C16 119.2(10)
C19 C16 C15 120.8(9)
C19 C16 C17 120.5(9)
C15 C16 C17 118.6(9)
O5 C17 O6 124.3(10)
O5 C17 C16 123.0(9)
O6 C17 C16 112.7(9)
C16 C19 C20 119.1(10)
C13 C20 C19 121.0(11)
C28 C21 C22 119.8(11)
C28 C21 N2 120.7(10)
C22 C21 N2 119.3(12)
C21 C22 C23 119.0(12)
C21 C22 I2 119.9(8)
C23 C22 I2 121.1(9)
C24 C23 C22 120.4(11)
C23 C24 C27 120.7(11)
C23 C24 C25 121.6(10)
C27 C24 C25 117.6(11)
O8 C25 O7 125.4(11)
O8 C25 C24 122.3(11)
O7 C25 C24 112.2(11)
C24 C27 C28 118.6(12)
C21 C28 C27 121.4(11)
N3 C29 C30 133.8(9)
N3 C29 C39 120.0(9)
C30 C29 C39 106.2(8)
C31 C30 C40 118.4(10)
C31 C30 C29 134.7(9)
C40 C30 C29 106.9(9)
C30 C31 C32 119.4(10)
C33 C32 C31 121.3(10)
C32 C33 C34 120.7(10)
C40 C34 C33 117.6(9)
C40 C34 C35 116.6(9)
C33 C34 C35 125.8(10)
C36 C35 C34 119.2(11)
C35 C36 C37 123.2(10)
C38 C37 C36 118.9(10)
C37 C38 C40 118.0(10)
C37 C38 C39 134.7(10)
C40 C38 C39 107.2(9)
N4 C39 C38 133.9(9)
N4 C39 C29 119.9(9)
C38 C39 C29 106.1(8)
C34 C40 C38 124.1(9)
C34 C40 C30 122.6(9)
C38 C40 C30 113.3(9)
C48 C41 C42 120.4(8)
C48 C41 N3 118.6(9)
C42 C41 N3 121.0(9)
C43 C42 C41 119.4(9)
C43 C42 I3 120.3(7)
C41 C42 I3 120.3(6)
C42 C43 C44 120.6(9)
C43 C44 C47 118.7(8)
C43 C44 C45 119.6(9)
C47 C44 C45 121.7(9)
O3 C45 O4 124.7(9)
O3 C45 C44 123.6(10)
O4 C45 C44 111.7(9)
C48 C47 C44 121.0(9)
C41 C48 C47 119.8(9)
C56 C49 C50 120.6(9)
C56 C49 N4 119.0(9)
C50 C49 N4 120.2(9)
C49 C50 C51 120.0(10)
C49 C50 I4 121.3(7)
C51 C50 I4 118.6(8)
C52 C51 C50 119.2(10)
C51 C52 C55 120.0(9)
C51 C52 C53 121.8(9)
C55 C52 C53 118.2(10)
O2 C53 O1 124.9(9)
O2 C53 C52 122.7(10)
O1 C53 C52 112.4(9)
C52 C55 C56 120.1(10)
C49 C56 C55 119.9(9)
Cl2 C57 Cl1 112.4(9)
Cl4 C58 Cl3 105.8(12)
Cl3A C58A Cl4A 104.4(13)
C1 N1 C13 119.9(10)
C1 N1 Cu1 122.8(8)
C13 N1 Cu1 117.0(7)
C11 N2 C21 117.6(9)
C11 N2 Cu1 103.9(7)
C21 N2 Cu1 138.4(7)
C29 N3 C41 116.8(8)
C29 N3 Cu1 124.1(7)
C41 N3 Cu1 118.4(6)
C39 N4 C49 119.0(9)
C53 O1 C54 114.0(8)
C45 O4 C46 115.9(10)
C17 O6 C18 116.0(9)
C25 O7 C26 113.7(10)
F6 P1 F5 93.1(6)
F6 P1 F3 90.4(6)
F5 P1 F3 91.7(5)
F6 P1 F4 174.8(6)
F5 P1 F4 91.7(5)
F3 P1 F4 91.3(6)
F6 P1 F1 90.8(5)
F5 P1 F1 90.1(5)
F3 P1 F1 177.7(6)
F4 P1 F1 87.3(5)
F6 P1 F2 87.4(6)
F5 P1 F2 179.3(6)
F3 P1 F2 88.9(6)
F4 P1 F2 87.8(5)
F1 P1 F2 89.3(6)

loop_
_geom_bond_atom_site_label_1
_geom_bond_atom_site_label_2
_geom_bond_distance
Cu1 N3 1.892(8)
Cu1 N1 1.907(10)
Cu1 N2 2.460(9)
C1 N1 1.268(14)
C1 C2 1.461(15)
C1 C11 1.518(14)
C2 C3 1.390(15)
C2 C12 1.423(15)
C3 C4 1.407(17)
C4 C5 1.379(18)
C5 C6 1.392(17)
C6 C12 1.389(16)
C6 C7 1.433(16)
C7 C8 1.361(16)
C8 C9 1.384(16)
C9 C10 1.370(15)
C10 C12 1.433(15)
C10 C11 1.477(15)
C11 N2 1.262(13)
C13 C20 1.379(14)
C13 C14 1.387(16)
C13 N1 1.438(12)
C14 C15 1.373(13)
C14 I1 2.083(10)
C15 C16 1.400(13)
C16 C19 1.372(15)
C16 C17 1.503(14)
C17 O5 1.212(13)
C17 O6 1.310(12)
C18 O6 1.436(12)
C19 C20 1.380(13)
C21 C28 1.361(17)
C21 C22 1.403(15)
C21 N2 1.414(14)
C22 C23 1.421(15)
C22 I2 2.072(13)
C23 C24 1.358(18)
C24 C27 1.402(16)
C24 C25 1.509(16)
C25 O8 1.198(15)
C25 O7 1.328(14)
C26 O7 1.449(12)
C27 C28 1.406(16)
C29 N3 1.287(13)
C29 C30 1.457(14)
C29 C39 1.536(13)
C30 C31 1.385(14)
C30 C40 1.415(13)
C31 C32 1.410(15)
C32 C33 1.361(15)
C33 C34 1.416(14)
C34 C40 1.378(15)
C34 C35 1.434(15)
C35 C36 1.363(16)
C36 C37 1.390(16)
C37 C38 1.385(14)
C38 C40 1.400(14)
C38 C39 1.460(14)
C39 N4 1.272(13)
C41 C48 1.380(14)
C41 C42 1.414(14)
C41 N3 1.418(11)
C42 C43 1.390(12)
C42 I3 2.086(9)
C43 C44 1.403(14)
C44 C47 1.405(14)
C44 C45 1.461(13)
C45 O3 1.208(13)
C45 O4 1.319(14)
C46 O4 1.449(12)
C47 C48 1.389(12)
C49 C56 1.362(14)
C49 C50 1.398(14)
C49 N4 1.429(11)
C50 C51 1.399(13)
C50 I4 2.092(11)
C51 C52 1.392(15)
C52 C55 1.395(15)
C52 C53 1.487(13)
C53 O2 1.212(13)
C53 O1 1.345(13)
C54 O1 1.451(12)
C55 C56 1.399(13)
C57 Cl2 1.714(17)
C57 Cl1 1.785(16)
C58 Cl4 1.803(18)
C58 Cl3 1.804(18)
C58A Cl3A 1.835(19)
C58A Cl4A 1.841(19)
F1 P1 1.599(9)
F2 P1 1.607(10)
F3 P1 1.565(9)
F4 P1 1.593(8)
F5 P1 1.557(8)
F6 P1 1.547(9)
